data_1576166
loop_
_publ_author_name
'Zheng, Chenggong'
'Liu, Jiyong'
'Wang, Yongtao'
'Li, Haoran'
'Wang, Yuwen'
'Lu, Zhan'

_publ_section_title
;
 The structural parameter of spin states of <i>C</i>
 <sub>1</sub>-symmetric four-coordinate cobalt complexes: <i>D</i>
 <sub>4</sub>.
;
_journal_issue 1
_journal_name_full 'Chemical science'
_journal_page_first 492
_journal_page_last 499
_journal_paper_doi 10.1039/d5sc06683b
_journal_volume 17
_journal_year 2026
_chemical_absolute_configuration ad
_chemical_formula_moiety 'C31 H38 Cl2 Co N4'
_chemical_formula_sum 'C31 H38 Cl2 Co N4'
_chemical_formula_weight 596.48
_chemical_properties_physical Air-sensitive,Moisture-sensitive,Hygroscopic
_space_group_crystal_system orthorhombic
_space_group_IT_number 19
_space_group_name_Hall 'P 2ac 2ab'
_space_group_name_H-M_alt 'P 21 21 21'
_atom_sites_solution_hydrogens geom
_audit_creation_date 2024-07-08
_audit_creation_method
;
Olex2 1.5
(compiled 2024.02.16 svn.r378c4104 for OlexSys, GUI svn.r6928)
;
_audit_update_record
;
2025-07-25 deposited with the CCDC.	2025-10-27 downloaded from the CCDC.
;
_cell_angle_alpha 90
_cell_angle_beta 90
_cell_angle_gamma 90
_cell_formula_units_Z 8
_cell_length_a 15.7505(11)
_cell_length_b 18.8119(13)
_cell_length_c 20.1927(15)
_cell_measurement_reflns_used 9959
_cell_measurement_temperature 170.00
_cell_measurement_theta_max 45.587
_cell_measurement_theta_min 3.095
_cell_volume 5983.0(7)
_computing_cell_refinement 'SAINT V8.40B (?, 2016)'
_computing_data_reduction 'SAINT V8.40B (?, 2016)'
_computing_molecular_graphics 'Olex2 1.5 (Dolomanov et al., 2009)'
_computing_publication_material 'Olex2 1.5 (Dolomanov et al., 2009)'
_computing_structure_refinement 'SHELXL 2018/3 (Sheldrick, 2015)'
_computing_structure_solution 'SHELXT 2018/2 (Sheldrick, 2018)'
_diffrn_ambient_temperature 170.00
_diffrn_measured_fraction_theta_full 1.000
_diffrn_measured_fraction_theta_max 0.995
_diffrn_measurement_device_type 'zju Bruker D8 Venture'
_diffrn_measurement_method '\w and \f scans'
_diffrn_radiation_type GaK\a
_diffrn_radiation_wavelength 1.34139
_diffrn_reflns_av_R_equivalents 0.1353
_diffrn_reflns_av_unetI/netI 0.1250
_diffrn_reflns_Laue_measured_fraction_full 1.000
_diffrn_reflns_Laue_measured_fraction_max 0.995
_diffrn_reflns_limit_h_max 18
_diffrn_reflns_limit_h_min -18
_diffrn_reflns_limit_k_max 22
_diffrn_reflns_limit_k_min -22
_diffrn_reflns_limit_l_max 24
_diffrn_reflns_limit_l_min -21
_diffrn_reflns_number 87886
_diffrn_reflns_point_group_measured_fraction_full 1.000
_diffrn_reflns_point_group_measured_fraction_max 0.994
_diffrn_reflns_theta_full 53.594
_diffrn_reflns_theta_max 54.165
_diffrn_reflns_theta_min 2.793
_diffrn_source_current 3.57
_diffrn_source_power 0.24954300000000001
_diffrn_source_voltage 69.9
_exptl_absorpt_coefficient_mu 4.368
_exptl_absorpt_correction_T_max 0.7506
_exptl_absorpt_correction_T_min 0.6302
_exptl_absorpt_correction_type multi-scan
_exptl_absorpt_process_details
;
SADABS-2016/2 (Bruker,2016/2) was used for absorption correction.
wR2(int) was 0.1073 before and 0.0908 after correction.
The Ratio of minimum to maximum transmission is 0.8396.
The \l/2 correction factor is Not present.
;
_exptl_crystal_colour green
_exptl_crystal_colour_primary green
_exptl_crystal_density_diffrn 1.324
_exptl_crystal_description plate
_exptl_crystal_F_000 2504
_exptl_crystal_preparation 'Magnetic properties'
_exptl_crystal_recrystallization_method 'Re-crystallisation from solvent: DCM/Et2O'
_exptl_crystal_size_max 0.05
_exptl_crystal_size_mid 0.04
_exptl_crystal_size_min 0.02
_refine_diff_density_max 0.398
_refine_diff_density_min -0.986
_refine_diff_density_rms 0.097
_refine_ls_abs_structure_details
;
 Flack x determined using 2545 quotients [(I+)-(I-)]/[(I+)+(I-)]
 (Parsons, Flack and Wagner, Acta Cryst. B69 (2013) 249-259).
;
_refine_ls_abs_structure_Flack -0.004(6)
_refine_ls_extinction_method none
_refine_ls_goodness_of_fit_ref 1.035
_refine_ls_hydrogen_treatment constr
_refine_ls_matrix_type full
_refine_ls_number_parameters 699
_refine_ls_number_reflns 10988
_refine_ls_number_restraints 0
_refine_ls_restrained_S_all 1.035
_refine_ls_R_factor_all 0.1057
_refine_ls_R_factor_gt 0.0652
_refine_ls_shift/su_max 0.000
_refine_ls_shift/su_mean 0.000
_refine_ls_structure_factor_coef Fsqd
_refine_ls_weighting_details 'w=1/[\s^2^(Fo^2^)+(0.0906P)^2^] where P=(Fo^2^+2Fc^2^)/3'
_refine_ls_weighting_scheme calc
_refine_ls_wR_factor_gt 0.1590
_refine_ls_wR_factor_ref 0.1834
_reflns_Friedel_coverage 0.816
_reflns_Friedel_fraction_full 0.999
_reflns_Friedel_fraction_max 0.993
_reflns_number_gt 7478
_reflns_number_total 10988
_reflns_threshold_expression 'I > 2\s(I)'
_cod_data_source_file d5sc06683b2.cif
_cod_data_source_block 240703_zcg03120_p_0m
_cod_depositor_comments 'Adding full bibliography for 1576157--1576173.cif.'
_cod_database_code 1576166
_shelx_shelxl_version_number 2018/3
_shelx_space_group_comment
;
The symmetry employed for this shelxl refinement is uniquely defined
by the following loop, which should always be used as a source of
symmetry information in preference to the above space-group names.
They are only intended as comments.
;
_shelx_estimated_absorpt_t_max 0.918
_shelx_estimated_absorpt_t_min 0.811
_olex2_refinement_description
;
1. Fixed Uiso
 At 1.2 times of:
  All C(H) groups, All C(H,H) groups
 At 1.5 times of:
  All C(H,H,H) groups
2.a Ternary CH refined with riding coordinates:
 C10(H10), C29(H29), C26(H26), C57(H57), C41(H41), C17(H17), C60(H60), C48(H48)
2.b Secondary CH2 refined with riding coordinates:
 C9(H9A,H9B), C40(H40A,H40B)
2.c Aromatic/amide H refined with riding coordinates:
 C37(H37), C39(H39), C43(H43), C22(H22), C15(H15), C38(H38), C44(H44),
 C45(H45), C16(H16), C12(H12), C24(H24), C23(H23), C53(H53), C46(H46), C7(H7),
 C6(H6), C13(H13), C47(H47), C14(H14), C8(H8), C54(H54), C55(H55)
2.d Idealised Me refined as rotating group:
 C32(H32A,H32B,H32C), C1(H1A,H1B,H1C), C31(H31A,H31B,H31C), C30(H30A,H30B,
 H30C), C62(H62A,H62B,H62C), C61(H61A,H61B,H61C), C59(H59A,H59B,H59C), C58(H58A,
 H58B,H58C), C18(H18A,H18B,H18C), C28(H28A,H28B,H28C), C50(H50A,H50B,H50C),
 C27(H27A,H27B,H27C), C19(H19A,H19B,H19C), C49(H49A,H49B,H49C)
;
_olex2_submission_special_instructions 'No special instructions were received'

loop_
_space_group_symop_operation_xyz
'x, y, z'
'-x+1/2, -y, z+1/2'
'-x, y+1/2, -z+1/2'
'x+1/2, -y+1/2, -z'

loop_
_atom_site_label
_atom_site_type_symbol
_atom_site_fract_x
_atom_site_fract_y
_atom_site_fract_z
_atom_site_U_iso_or_equiv
_atom_site_adp_type
_atom_site_occupancy
_atom_site_site_symmetry_order
_atom_site_calc_flag
_atom_site_refinement_flags_posn
_atom_site_refinement_flags_adp
_atom_site_refinement_flags_occupancy
_atom_site_disorder_assembly
_atom_site_disorder_group
Co1 Co 0.50871(8) 0.43931(6) 0.56398(5) 0.0359(3) Uani 1 1 d . . . . .
Co2 Co 0.02249(7) 0.55956(6) 0.55259(5) 0.0387(3) Uani 1 1 d . . . . .
Cl1 Cl 0.39862(13) 0.42298(10) 0.63956(9) 0.0400(5) Uani 1 1 d . . . . .
Cl2 Cl 0.57504(15) 0.33474(10) 0.53951(11) 0.0475(6) Uani 1 1 d . . . . .
Cl4 Cl -0.07826(14) 0.58104(11) 0.63495(11) 0.0487(6) Uani 1 1 d . . . . .
Cl3 Cl 0.08740(17) 0.66381(12) 0.52146(12) 0.0604(7) Uani 1 1 d . . . . .
N5 N -0.0570(4) 0.5444(3) 0.4625(3) 0.0340(15) Uani 1 1 d . . . . .
N6 N -0.0060(4) 0.4520(3) 0.5471(3) 0.0358(16) Uani 1 1 d . . . . .
N2 N 0.4867(4) 0.5489(3) 0.5528(3) 0.0328(15) Uani 1 1 d . . . . .
N4 N 0.6330(4) 0.5884(4) 0.6869(3) 0.0406(17) Uani 1 1 d . . . . .
N3 N 0.5988(4) 0.4896(3) 0.6283(3) 0.0370(16) Uani 1 1 d . . . . .
N1 N 0.4367(4) 0.4536(3) 0.4698(3) 0.0364(16) Uani 1 1 d . . . . .
N7 N 0.1213(4) 0.5055(3) 0.6081(4) 0.0459(18) Uani 1 1 d . . . . .
N8 N 0.1397(4) 0.4155(4) 0.6816(3) 0.0415(18) Uani 1 1 d . . . . .
C5 C 0.5839(5) 0.5565(5) 0.6387(4) 0.0380(19) Uani 1 1 d . . . . .
C25 C 0.4786(5) 0.3752(4) 0.3804(4) 0.0376(19) Uani 1 1 d . . . . .
C33 C -0.0874(5) 0.4811(4) 0.4530(4) 0.0368(19) Uani 1 1 d . . . . .
C11 C 0.6033(6) 0.6397(4) 0.7331(4) 0.038(2) Uani 1 1 d . . . . .
C42 C 0.1043(5) 0.3676(4) 0.7289(4) 0.0359(19) Uani 1 1 d . . . . .
C2 C 0.4069(6) 0.5159(4) 0.4583(4) 0.040(2) Uani 1 1 d . . . . .
C37 C -0.0687(6) 0.3535(4) 0.4913(4) 0.038(2) Uani 1 1 d . . . . .
H37 H -0.104167 0.335911 0.456989 0.046 Uiso 1 1 calc R U . . .
C4 C 0.5262(5) 0.5946(4) 0.5936(4) 0.0351(19) Uani 1 1 d . . . . .
C20 C 0.4157(5) 0.3949(4) 0.4257(3) 0.0335(19) Uani 1 1 d . . . . .
C36 C 0.0948(5) 0.4444(4) 0.6299(4) 0.0368(19) Uani 1 1 d . . . . .
C3 C 0.4368(6) 0.5737(4) 0.5042(4) 0.040(2) Uani 1 1 d . . . . .
C39 C 0.0214(5) 0.3343(4) 0.5858(4) 0.038(2) Uani 1 1 d . . . . .
H39 H 0.048484 0.303510 0.616538 0.045 Uiso 1 1 calc R U . . .
C43 C 0.0197(6) 0.3709(5) 0.7471(5) 0.048(2) Uani 1 1 d . . . . .
H43 H -0.016735 0.404913 0.727041 0.058 Uiso 1 1 calc R U . . .
C22 C 0.3225(6) 0.3046(4) 0.3882(4) 0.047(2) Uani 1 1 d . . . . .
H22 H 0.270883 0.278754 0.391618 0.057 Uiso 1 1 calc R U . . .
C9 C 0.6979(6) 0.5347(4) 0.7058(4) 0.044(2) Uani 1 1 d . . . . .
H9A H 0.706271 0.533301 0.754378 0.053 Uiso 1 1 calc R U . . .
H9B H 0.753008 0.544319 0.683992 0.053 Uiso 1 1 calc R U . . .
C51 C -0.0816(6) 0.6006(4) 0.4169(4) 0.042(2) Uani 1 1 d . . . . .
C35 C 0.0324(5) 0.4075(4) 0.5906(4) 0.0354(19) Uani 1 1 d . . . . .
C34 C -0.0542(5) 0.4263(4) 0.4985(4) 0.0339(19) Uani 1 1 d . . . . .
C10 C 0.6588(6) 0.4662(4) 0.6807(4) 0.042(2) Uani 1 1 d . . . . .
H10 H 0.625480 0.444180 0.717515 0.051 Uiso 1 1 calc R U . . .
C15 C 0.6347(7) 0.7330(5) 0.8103(4) 0.056(3) Uani 1 1 d . . . . .
H15 H 0.674492 0.764298 0.830342 0.068 Uiso 1 1 calc R U . . .
C21 C 0.3376(5) 0.3601(4) 0.4316(4) 0.037(2) Uani 1 1 d . . . . .
C38 C -0.0291(6) 0.3068(4) 0.5363(4) 0.041(2) Uani 1 1 d . . . . .
H38 H -0.037204 0.256896 0.532616 0.050 Uiso 1 1 calc R U . . .
C56 C -0.1593(6) 0.6350(4) 0.4246(4) 0.042(2) Uani 1 1 d . . . . .
C44 C -0.0125(6) 0.3241(5) 0.7954(4) 0.051(2) Uani 1 1 d . . . . .
H44 H -0.070685 0.326332 0.807578 0.061 Uiso 1 1 calc R U . . .
C52 C -0.0224(6) 0.6183(4) 0.3669(4) 0.043(2) Uani 1 1 d . . . . .
C45 C 0.0404(7) 0.2751(5) 0.8250(5) 0.057(3) Uani 1 1 d . . . . .
H45 H 0.018685 0.243128 0.857268 0.069 Uiso 1 1 calc R U . . .
C16 C 0.6615(6) 0.6843(4) 0.7625(4) 0.046(2) Uani 1 1 d . . . . .
H16 H 0.719677 0.681989 0.750215 0.056 Uiso 1 1 calc R U . . .
C12 C 0.5192(6) 0.6429(5) 0.7513(4) 0.043(2) Uani 1 1 d . . . . .
H12 H 0.479174 0.612029 0.730980 0.051 Uiso 1 1 calc R U . . .
C24 C 0.4594(6) 0.3208(4) 0.3369(4) 0.043(2) Uani 1 1 d . . . . .
H24 H 0.500223 0.307026 0.304679 0.052 Uiso 1 1 calc R U . . .
C29 C 0.2713(6) 0.3797(5) 0.4826(4) 0.050(2) Uani 1 1 d . . . . .
H29 H 0.292073 0.421889 0.507949 0.060 Uiso 1 1 calc R U . . .
C32 C -0.1474(6) 0.4595(5) 0.4004(4) 0.050(2) Uani 1 1 d . . . . .
H32A H -0.201814 0.446084 0.420369 0.075 Uiso 1 1 calc R U . . .
H32B H -0.124083 0.418904 0.376054 0.075 Uiso 1 1 calc R U . . .
H32C H -0.156238 0.499322 0.369798 0.075 Uiso 1 1 calc R U . . .
C26 C 0.5619(6) 0.4127(4) 0.3756(4) 0.048(2) Uani 1 1 d . . . . .
H26 H 0.574420 0.434019 0.419957 0.057 Uiso 1 1 calc R U . . .
C23 C 0.3815(6) 0.2856(4) 0.3392(4) 0.046(2) Uani 1 1 d . . . . .
H23 H 0.368609 0.249273 0.308075 0.055 Uiso 1 1 calc R U . . .
C53 C -0.0483(6) 0.6680(5) 0.3206(4) 0.051(2) Uani 1 1 d . . . . .
H53 H -0.011628 0.679405 0.284745 0.061 Uiso 1 1 calc R U . . .
C46 C 0.1249(7) 0.2726(5) 0.8075(4) 0.055(3) Uani 1 1 d . . . . .
H46 H 0.161318 0.239136 0.828232 0.066 Uiso 1 1 calc R U . . .
C7 C 0.4618(6) 0.6918(4) 0.5391(4) 0.049(2) Uani 1 1 d . . . . .
H7 H 0.451564 0.741399 0.534816 0.059 Uiso 1 1 calc R U . . .
C1 C 0.3466(7) 0.5363(5) 0.4050(4) 0.060(3) Uani 1 1 d . . . . .
H1A H 0.337376 0.495662 0.375526 0.090 Uiso 1 1 calc R U . . .
H1B H 0.370290 0.576025 0.379625 0.090 Uiso 1 1 calc R U . . .
H1C H 0.292460 0.550691 0.424775 0.090 Uiso 1 1 calc R U . . .
C6 C 0.4226(7) 0.6449(4) 0.4962(4) 0.050(2) Uani 1 1 d . . . . .
H6 H 0.386538 0.661717 0.461835 0.060 Uiso 1 1 calc R U . . .
C13 C 0.4925(6) 0.6906(5) 0.7990(4) 0.055(3) Uani 1 1 d . . . . .
H13 H 0.434399 0.692602 0.811558 0.066 Uiso 1 1 calc R U . . .
C47 C 0.1576(6) 0.3184(4) 0.7599(4) 0.048(2) Uani 1 1 d . . . . .
H47 H 0.216060 0.316243 0.748431 0.057 Uiso 1 1 calc R U . . .
C14 C 0.5511(8) 0.7355(5) 0.8282(4) 0.059(3) Uani 1 1 d . . . . .
H14 H 0.533010 0.768321 0.861008 0.071 Uiso 1 1 calc R U . . .
C40 C 0.1988(6) 0.4712(5) 0.7045(5) 0.053(3) Uani 1 1 d . . . . .
H40A H 0.255514 0.451397 0.714819 0.064 Uiso 1 1 calc R U . . .
H40B H 0.176489 0.496477 0.743809 0.064 Uiso 1 1 calc R U . . .
C8 C 0.5152(6) 0.6677(4) 0.5877(4) 0.042(2) Uani 1 1 d . . . . .
H8 H 0.543772 0.699762 0.616435 0.050 Uiso 1 1 calc R U . . .
C54 C -0.1260(7) 0.7015(5) 0.3251(5) 0.063(3) Uani 1 1 d . . . . .
H54 H -0.142238 0.735471 0.292663 0.075 Uiso 1 1 calc R U . . .
C57 C -0.2212(6) 0.6194(5) 0.4814(5) 0.049(2) Uani 1 1 d . . . . .
H57 H -0.197571 0.578852 0.507638 0.059 Uiso 1 1 calc R U . . .
C31 C 0.1866(6) 0.3990(6) 0.4503(5) 0.070(3) Uani 1 1 d . . . . .
H31A H 0.195630 0.436935 0.417709 0.106 Uiso 1 1 calc R U . . .
H31B H 0.146834 0.415498 0.484294 0.106 Uiso 1 1 calc R U . . .
H31C H 0.163085 0.357116 0.428060 0.106 Uiso 1 1 calc R U . . .
C41 C 0.2015(6) 0.5198(5) 0.6434(5) 0.055(2) Uani 1 1 d . . . . .
H41 H 0.248309 0.501735 0.614477 0.066 Uiso 1 1 calc R U . . .
C55 C -0.1802(7) 0.6857(5) 0.3768(5) 0.055(3) Uani 1 1 d . . . . .
H55 H -0.232973 0.709882 0.379859 0.066 Uiso 1 1 calc R U . . .
C17 C 0.7235(6) 0.4109(5) 0.6549(5) 0.057(3) Uani 1 1 d . . . . .
H17 H 0.692103 0.365631 0.646515 0.068 Uiso 1 1 calc R U . . .
C30 C 0.2577(7) 0.3178(5) 0.5317(5) 0.063(3) Uani 1 1 d . . . . .
H30A H 0.230410 0.277999 0.508738 0.095 Uiso 1 1 calc R U . . .
H30B H 0.221384 0.333739 0.568193 0.095 Uiso 1 1 calc R U . . .
H30C H 0.312692 0.302423 0.549287 0.095 Uiso 1 1 calc R U . . .
C60 C 0.0627(6) 0.5806(4) 0.3623(4) 0.048(2) Uani 1 1 d . . . . .
H60 H 0.077919 0.562786 0.407457 0.058 Uiso 1 1 calc R U . . .
C62 C 0.0548(7) 0.5166(5) 0.3161(5) 0.067(3) Uani 1 1 d . . . . .
H62A H 0.045011 0.533115 0.270736 0.101 Uiso 1 1 calc R U . . .
H62B H 0.006931 0.486921 0.330290 0.101 Uiso 1 1 calc R U . . .
H62C H 0.107230 0.488620 0.317719 0.101 Uiso 1 1 calc R U . . .
C61 C 0.1333(6) 0.6309(6) 0.3391(5) 0.071(3) Uani 1 1 d . . . . .
H61A H 0.187317 0.605151 0.337617 0.106 Uiso 1 1 calc R U . . .
H61B H 0.137990 0.670855 0.370080 0.106 Uiso 1 1 calc R U . . .
H61C H 0.119630 0.648947 0.294851 0.106 Uiso 1 1 calc R U . . .
C48 C 0.2194(6) 0.5990(5) 0.6557(6) 0.061(3) Uani 1 1 d . . . . .
H48 H 0.223698 0.624031 0.612100 0.074 Uiso 1 1 calc R U . . .
C59 C -0.2298(7) 0.6832(5) 0.5280(5) 0.064(3) Uani 1 1 d . . . . .
H59A H -0.249704 0.724588 0.502903 0.096 Uiso 1 1 calc R U . . .
H59B H -0.174422 0.693945 0.547824 0.096 Uiso 1 1 calc R U . . .
H59C H -0.270642 0.672054 0.563061 0.096 Uiso 1 1 calc R U . . .
C58 C -0.3104(7) 0.5969(6) 0.4554(6) 0.078(3) Uani 1 1 d . . . . .
H58A H -0.344011 0.577482 0.492051 0.117 Uiso 1 1 calc R U . . .
H58B H -0.303919 0.560682 0.420930 0.117 Uiso 1 1 calc R U . . .
H58C H -0.339523 0.638487 0.436925 0.117 Uiso 1 1 calc R U . . .
C18 C 0.7868(7) 0.3972(6) 0.7091(7) 0.096(5) Uani 1 1 d . . . . .
H18A H 0.818979 0.440699 0.718040 0.144 Uiso 1 1 calc R U . . .
H18B H 0.825910 0.359464 0.695142 0.144 Uiso 1 1 calc R U . . .
H18C H 0.756921 0.382292 0.749299 0.144 Uiso 1 1 calc R U . . .
C28 C 0.6364(6) 0.3627(6) 0.3575(6) 0.075(3) Uani 1 1 d . . . . .
H28A H 0.638642 0.323235 0.389114 0.113 Uiso 1 1 calc R U . . .
H28B H 0.689871 0.389264 0.359107 0.113 Uiso 1 1 calc R U . . .
H28C H 0.627827 0.343907 0.312701 0.113 Uiso 1 1 calc R U . . .
C50 C 0.1541(8) 0.6337(6) 0.6958(6) 0.098(4) Uani 1 1 d . . . . .
H50A H 0.097771 0.619437 0.679967 0.146 Uiso 1 1 calc R U . . .
H50B H 0.160014 0.685376 0.692228 0.146 Uiso 1 1 calc R U . . .
H50C H 0.160638 0.619374 0.742228 0.146 Uiso 1 1 calc R U . . .
C27 C 0.5579(8) 0.4741(6) 0.3246(5) 0.079(4) Uani 1 1 d . . . . .
H27A H 0.547840 0.454455 0.280354 0.119 Uiso 1 1 calc R U . . .
H27B H 0.611755 0.500101 0.324932 0.119 Uiso 1 1 calc R U . . .
H27C H 0.511489 0.506439 0.336316 0.119 Uiso 1 1 calc R U . . .
C19 C 0.7665(7) 0.4319(6) 0.5921(6) 0.082(4) Uani 1 1 d . . . . .
H19A H 0.724048 0.436866 0.556868 0.123 Uiso 1 1 calc R U . . .
H19B H 0.807696 0.395206 0.579618 0.123 Uiso 1 1 calc R U . . .
H19C H 0.795884 0.477257 0.598406 0.123 Uiso 1 1 calc R U . . .
C49 C 0.3043(8) 0.6064(6) 0.6927(9) 0.129(7) Uani 1 1 d . . . . .
H49A H 0.295885 0.595120 0.739642 0.194 Uiso 1 1 calc R U . . .
H49B H 0.325160 0.655257 0.688447 0.194 Uiso 1 1 calc R U . . .
H49C H 0.345871 0.573502 0.673648 0.194 Uiso 1 1 calc R U . . .

loop_
_atom_site_aniso_label
_atom_site_aniso_U_11
_atom_site_aniso_U_22
_atom_site_aniso_U_33
_atom_site_aniso_U_23
_atom_site_aniso_U_13
_atom_site_aniso_U_12
Co1 0.0434(7) 0.0310(6) 0.0332(6) -0.0017(5) -0.0021(5) 0.0029(5)
Co2 0.0436(7) 0.0336(7) 0.0388(6) 0.0021(5) -0.0022(5) -0.0024(6)
Cl1 0.0413(11) 0.0483(12) 0.0303(9) 0.0065(9) 0.0063(8) -0.0022(9)
Cl2 0.0581(14) 0.0338(10) 0.0505(12) -0.0079(9) -0.0093(11) 0.0058(10)
Cl4 0.0445(12) 0.0553(13) 0.0464(11) -0.0115(10) 0.0047(10) -0.0021(10)
Cl3 0.0772(18) 0.0447(12) 0.0592(14) 0.0151(11) -0.0224(13) -0.0189(12)
N5 0.038(4) 0.032(4) 0.032(3) 0.007(3) -0.005(3) -0.001(3)
N6 0.041(4) 0.039(4) 0.027(3) 0.000(3) 0.000(3) 0.001(3)
N2 0.040(4) 0.028(4) 0.031(3) -0.003(3) -0.006(3) 0.000(3)
N4 0.042(4) 0.046(4) 0.033(4) -0.015(3) -0.006(3) 0.001(3)
N3 0.038(4) 0.033(4) 0.039(4) -0.002(3) -0.002(3) 0.007(3)
N1 0.041(4) 0.037(4) 0.032(3) -0.007(3) -0.002(3) 0.000(3)
N7 0.041(4) 0.040(4) 0.056(5) 0.003(3) -0.008(4) -0.005(3)
N8 0.043(4) 0.041(4) 0.041(4) 0.008(3) -0.006(3) -0.008(3)
C5 0.034(4) 0.044(5) 0.036(4) -0.003(4) 0.004(4) 0.003(4)
C25 0.046(5) 0.034(4) 0.033(4) 0.001(3) 0.001(4) 0.003(4)
C33 0.038(5) 0.041(5) 0.031(4) -0.003(4) -0.003(4) 0.004(4)
C11 0.050(6) 0.034(4) 0.030(4) -0.009(3) -0.004(4) 0.001(4)
C42 0.036(5) 0.036(4) 0.035(4) 0.003(4) -0.001(4) 0.001(4)
C2 0.055(6) 0.033(5) 0.031(4) -0.002(4) -0.002(4) 0.004(4)
C37 0.049(6) 0.038(5) 0.027(4) -0.008(3) 0.003(4) -0.007(4)
C4 0.041(5) 0.037(5) 0.027(4) -0.003(3) 0.000(4) 0.000(4)
C20 0.044(5) 0.035(4) 0.021(4) 0.000(3) -0.010(4) 0.005(4)
C36 0.035(4) 0.038(5) 0.038(4) -0.001(4) 0.002(4) 0.005(4)
C3 0.053(6) 0.037(5) 0.030(4) -0.003(4) -0.002(4) 0.000(4)
C39 0.045(5) 0.037(5) 0.032(4) 0.005(4) 0.004(4) 0.005(4)
C43 0.051(6) 0.042(5) 0.052(5) -0.001(4) -0.001(5) 0.005(4)
C22 0.045(6) 0.044(5) 0.053(5) 0.003(4) -0.007(5) -0.005(4)
C9 0.044(6) 0.046(5) 0.043(5) -0.009(4) -0.009(4) 0.009(4)
C51 0.047(6) 0.038(5) 0.040(5) 0.000(4) -0.005(4) 0.000(4)
C35 0.034(5) 0.035(5) 0.037(4) 0.001(4) 0.003(4) 0.000(4)
C34 0.038(5) 0.034(5) 0.029(4) 0.004(3) 0.008(3) 0.002(4)
C10 0.045(5) 0.043(5) 0.039(5) 0.006(4) -0.001(4) 0.007(4)
C15 0.081(8) 0.046(6) 0.042(5) -0.007(5) -0.002(5) -0.009(5)
C21 0.042(5) 0.035(5) 0.035(4) 0.001(4) -0.004(4) -0.003(4)
C38 0.050(5) 0.031(5) 0.044(5) -0.001(4) 0.006(4) 0.003(4)
C56 0.043(5) 0.042(5) 0.041(5) 0.004(4) -0.008(4) 0.003(4)
C44 0.050(6) 0.059(6) 0.044(5) -0.006(4) 0.005(5) -0.003(5)
C52 0.048(5) 0.041(5) 0.041(5) 0.004(4) 0.003(4) 0.003(4)
C45 0.074(8) 0.058(6) 0.040(5) 0.004(4) -0.007(5) -0.013(6)
C16 0.050(6) 0.049(5) 0.041(5) -0.004(4) -0.004(4) -0.004(4)
C12 0.041(6) 0.053(5) 0.035(4) -0.001(4) -0.002(4) 0.007(4)
C24 0.048(5) 0.042(5) 0.039(5) -0.003(4) 0.004(4) -0.002(4)
C29 0.049(6) 0.055(6) 0.045(5) 0.002(5) -0.002(5) -0.004(5)
C32 0.063(6) 0.049(6) 0.038(5) 0.003(4) -0.017(5) -0.005(5)
C26 0.045(5) 0.057(6) 0.041(5) -0.012(4) 0.009(4) -0.011(5)
C23 0.056(6) 0.043(5) 0.038(5) -0.007(4) -0.005(5) -0.005(4)
C53 0.062(7) 0.046(5) 0.045(5) 0.011(4) -0.001(5) -0.002(5)
C46 0.083(8) 0.042(5) 0.040(5) 0.007(4) -0.010(5) 0.006(5)
C7 0.070(7) 0.026(4) 0.052(5) -0.006(4) -0.013(5) 0.007(4)
C1 0.093(8) 0.044(6) 0.044(5) -0.004(4) -0.034(6) 0.006(5)
C6 0.072(7) 0.036(5) 0.042(5) 0.005(4) -0.009(5) 0.012(5)
C13 0.059(7) 0.069(7) 0.037(5) 0.006(5) 0.006(5) 0.018(5)
C47 0.053(6) 0.047(5) 0.044(5) -0.002(4) 0.001(4) 0.009(5)
C14 0.093(9) 0.055(6) 0.029(5) -0.001(4) 0.003(5) 0.021(6)
C40 0.048(6) 0.060(6) 0.052(6) 0.008(5) -0.014(5) -0.012(5)
C8 0.048(5) 0.030(5) 0.048(5) -0.007(4) -0.001(4) 0.005(4)
C54 0.076(8) 0.047(6) 0.064(7) 0.023(5) -0.002(6) 0.006(5)
C57 0.044(6) 0.051(5) 0.052(5) -0.003(5) -0.001(5) 0.003(4)
C31 0.053(6) 0.109(9) 0.049(6) 0.016(6) 0.004(5) 0.022(6)
C41 0.050(6) 0.048(5) 0.065(6) 0.008(5) -0.016(5) -0.008(5)
C55 0.059(6) 0.050(6) 0.055(6) 0.011(5) 0.001(5) 0.014(5)
C17 0.052(6) 0.038(5) 0.080(7) -0.007(5) -0.007(6) 0.004(4)
C30 0.067(7) 0.078(7) 0.044(6) 0.011(5) 0.009(5) -0.010(6)
C60 0.056(6) 0.044(5) 0.044(5) 0.007(4) 0.009(5) 0.008(5)
C62 0.072(8) 0.067(6) 0.062(7) 0.001(5) 0.009(6) 0.017(6)
C61 0.052(7) 0.087(8) 0.073(7) 0.020(6) 0.010(6) -0.006(6)
C48 0.053(6) 0.048(6) 0.083(8) -0.006(5) -0.022(6) 0.000(5)
C59 0.064(7) 0.069(7) 0.059(7) -0.008(5) 0.009(5) 0.009(6)
C58 0.057(7) 0.096(9) 0.082(8) -0.008(7) 0.009(6) -0.015(6)
C18 0.070(8) 0.054(7) 0.164(14) -0.021(8) -0.055(9) 0.027(6)
C28 0.050(6) 0.088(8) 0.089(8) -0.040(7) 0.012(6) -0.008(6)
C50 0.088(9) 0.097(9) 0.108(10) -0.061(8) -0.019(8) 0.012(8)
C27 0.102(9) 0.088(8) 0.048(6) 0.012(6) 0.008(6) -0.025(8)
C19 0.066(7) 0.077(7) 0.102(9) -0.032(7) 0.040(7) -0.004(6)
C49 0.093(11) 0.054(7) 0.241(19) -0.013(10) -0.090(12) -0.022(7)

loop_
_atom_type_symbol
_atom_type_description
_atom_type_scat_dispersion_real
_atom_type_scat_dispersion_imag
_atom_type_scat_source
C C 0.0137 0.0067 'International Tables Vol C Tables 4.2.6.8 and 6.1.1.4'
H H 0.0000 0.0000 'International Tables Vol C Tables 4.2.6.8 and 6.1.1.4'
Cl Cl 0.3281 0.5435 'International Tables Vol C Tables 4.2.6.8 and 6.1.1.4'
Co Co -0.6628 2.9049 'International Tables Vol C Tables 4.2.6.8 and 6.1.1.4'
N N 0.0241 0.0134 'International Tables Vol C Tables 4.2.6.8 and 6.1.1.4'

loop_
_geom_angle_atom_site_label_1
_geom_angle_atom_site_label_2
_geom_angle_atom_site_label_3
_geom_angle
_geom_angle_site_symmetry_1
_geom_angle_site_symmetry_3
_geom_angle_publ_flag
Cl2 Co1 Cl1 111.65(9) . . ?
N2 Co1 Cl1 94.43(18) . . ?
N2 Co1 Cl2 153.82(19) . . ?
N2 Co1 N3 75.0(2) . . ?
N2 Co1 N1 72.9(2) . . ?
N3 Co1 Cl1 98.85(19) . . ?
N3 Co1 Cl2 102.03(18) . . ?
N3 Co1 N1 143.1(2) . . ?
N1 Co1 Cl1 101.28(19) . . ?
N1 Co1 Cl2 98.77(18) . . ?
Cl3 Co2 Cl4 110.46(10) . . ?
N5 Co2 Cl4 102.84(18) . . ?
N5 Co2 Cl3 97.83(17) . . ?
N6 Co2 Cl4 93.42(18) . . ?
N6 Co2 Cl3 155.94(19) . . ?
N6 Co2 N5 73.1(2) . . ?
N6 Co2 N7 74.1(2) . . ?
N7 Co2 Cl4 101.6(2) . . ?
N7 Co2 Cl3 102.82(19) . . ?
N7 Co2 N5 139.9(2) . . ?
C33 N5 Co2 116.6(5) . . ?
C33 N5 C51 118.3(7) . . ?
C51 N5 Co2 125.0(5) . . ?
C35 N6 Co2 118.1(5) . . ?
C34 N6 Co2 121.1(5) . . ?
C34 N6 C35 120.5(7) . . ?
C4 N2 Co1 119.0(5) . . ?
C3 N2 Co1 121.1(5) . . ?
C3 N2 C4 119.8(7) . . ?
C5 N4 C11 125.0(7) . . ?
C5 N4 C9 105.7(6) . . ?
C11 N4 C9 121.2(6) . . ?
C5 N3 Co1 114.0(5) . . ?
C5 N3 C10 106.6(6) . . ?
C10 N3 Co1 136.3(5) . . ?
C2 N1 Co1 116.8(5) . . ?
C2 N1 C20 119.9(6) . . ?
C20 N1 Co1 123.0(5) . . ?
C36 N7 Co2 111.0(5) . . ?
C36 N7 C41 105.8(7) . . ?
C41 N7 Co2 141.1(6) . . ?
C42 N8 C40 119.1(7) . . ?
C36 N8 C42 123.9(7) . . ?
C36 N8 C40 106.4(7) . . ?
N4 C5 C4 124.8(8) . . ?
N3 C5 N4 115.8(7) . . ?
N3 C5 C4 118.9(7) . . ?
C20 C25 C26 122.7(7) . . ?
C24 C25 C20 117.2(8) . . ?
C24 C25 C26 120.1(8) . . ?
N5 C33 C34 114.6(7) . . ?
N5 C33 C32 126.5(7) . . ?
C34 C33 C32 118.9(7) . . ?
C16 C11 N4 118.5(8) . . ?
C12 C11 N4 121.4(7) . . ?
C12 C11 C16 119.9(8) . . ?
C43 C42 N8 121.7(8) . . ?
C43 C42 C47 119.3(8) . . ?
C47 C42 N8 118.9(8) . . ?
N1 C2 C3 115.7(7) . . ?
N1 C2 C1 127.0(7) . . ?
C1 C2 C3 117.3(7) . . ?
C34 C37 H37 120.9 . . ?
C34 C37 C38 118.2(7) . . ?
C38 C37 H37 120.9 . . ?
N2 C4 C5 110.7(7) . . ?
N2 C4 C8 121.5(7) . . ?
C8 C4 C5 127.6(8) . . ?
C25 C20 N1 116.1(7) . . ?
C21 C20 N1 120.2(7) . . ?
C21 C20 C25 123.7(7) . . ?
N7 C36 N8 116.2(7) . . ?
N7 C36 C35 117.3(7) . . ?
N8 C36 C35 125.4(7) . . ?
N2 C3 C2 112.5(7) . . ?
N2 C3 C6 121.6(7) . . ?
C6 C3 C2 125.7(8) . . ?
C35 C39 H39 120.2 . . ?
C38 C39 H39 120.2 . . ?
C38 C39 C35 119.6(8) . . ?
C42 C43 H43 119.9 . . ?
C42 C43 C44 120.1(9) . . ?
C44 C43 H43 119.9 . . ?
C21 C22 H22 119.2 . . ?
C21 C22 C23 121.7(8) . . ?
C23 C22 H22 119.2 . . ?
N4 C9 H9A 111.3 . . ?
N4 C9 H9B 111.3 . . ?
N4 C9 C10 102.3(6) . . ?
H9A C9 H9B 109.2 . . ?
C10 C9 H9A 111.3 . . ?
C10 C9 H9B 111.3 . . ?
C56 C51 N5 120.1(8) . . ?
C56 C51 C52 123.3(8) . . ?
C52 C51 N5 116.6(7) . . ?
N6 C35 C36 111.3(7) . . ?
N6 C35 C39 120.7(8) . . ?
C39 C35 C36 126.9(8) . . ?
N6 C34 C33 114.1(7) . . ?
N6 C34 C37 121.7(7) . . ?
C37 C34 C33 124.2(7) . . ?
N3 C10 C9 104.2(6) . . ?
N3 C10 H10 108.5 . . ?
N3 C10 C17 112.2(7) . . ?
C9 C10 H10 108.5 . . ?
C9 C10 C17 114.6(7) . . ?
C17 C10 H10 108.5 . . ?
C16 C15 H15 120.1 . . ?
C14 C15 H15 120.1 . . ?
C14 C15 C16 119.7(9) . . ?
C20 C21 C29 123.5(7) . . ?
C22 C21 C20 116.8(8) . . ?
C22 C21 C29 119.7(8) . . ?
C37 C38 H38 120.4 . . ?
C39 C38 C37 119.2(7) . . ?
C39 C38 H38 120.4 . . ?
C51 C56 C57 123.5(7) . . ?
C51 C56 C55 116.6(8) . . ?
C55 C56 C57 119.9(8) . . ?
C43 C44 H44 120.0 . . ?
C45 C44 C43 120.1(9) . . ?
C45 C44 H44 120.0 . . ?
C51 C52 C60 121.0(7) . . ?
C53 C52 C51 116.6(8) . . ?
C53 C52 C60 122.3(8) . . ?
C44 C45 H45 120.2 . . ?
C46 C45 C44 119.6(9) . . ?
C46 C45 H45 120.2 . . ?
C11 C16 C15 119.8(9) . . ?
C11 C16 H16 120.1 . . ?
C15 C16 H16 120.1 . . ?
C11 C12 H12 119.7 . . ?
C11 C12 C13 120.5(9) . . ?
C13 C12 H12 119.7 . . ?
C25 C24 H24 119.3 . . ?
C25 C24 C23 121.5(8) . . ?
C23 C24 H24 119.3 . . ?
C21 C29 H29 108.4 . . ?
C21 C29 C31 111.7(8) . . ?
C21 C29 C30 110.5(7) . . ?
C31 C29 H29 108.4 . . ?
C31 C29 C30 109.5(8) . . ?
C30 C29 H29 108.4 . . ?
C33 C32 H32A 109.5 . . ?
C33 C32 H32B 109.5 . . ?
C33 C32 H32C 109.5 . . ?
H32A C32 H32B 109.5 . . ?
H32A C32 H32C 109.5 . . ?
H32B C32 H32C 109.5 . . ?
C25 C26 H26 107.8 . . ?
C25 C26 C28 113.2(7) . . ?
C25 C26 C27 111.1(8) . . ?
C28 C26 H26 107.8 . . ?
C27 C26 H26 107.8 . . ?
C27 C26 C28 109.0(8) . . ?
C22 C23 H23 120.5 . . ?
C24 C23 C22 119.0(8) . . ?
C24 C23 H23 120.5 . . ?
C52 C53 H53 119.2 . . ?
C54 C53 C52 121.7(9) . . ?
C54 C53 H53 119.2 . . ?
C45 C46 H46 119.5 . . ?
C45 C46 C47 121.0(9) . . ?
C47 C46 H46 119.5 . . ?
C6 C7 H7 119.6 . . ?
C8 C7 H7 119.6 . . ?
C8 C7 C6 120.8(8) . . ?
C2 C1 H1A 109.5 . . ?
C2 C1 H1B 109.5 . . ?
C2 C1 H1C 109.5 . . ?
H1A C1 H1B 109.5 . . ?
H1A C1 H1C 109.5 . . ?
H1B C1 H1C 109.5 . . ?
C3 C6 C7 118.5(8) . . ?
C3 C6 H6 120.7 . . ?
C7 C6 H6 120.7 . . ?
C12 C13 H13 120.3 . . ?
C12 C13 C14 119.4(9) . . ?
C14 C13 H13 120.3 . . ?
C42 C47 H47 120.1 . . ?
C46 C47 C42 119.8(9) . . ?
C46 C47 H47 120.1 . . ?
C15 C14 C13 120.7(9) . . ?
C15 C14 H14 119.7 . . ?
C13 C14 H14 119.7 . . ?
N8 C40 H40A 111.6 . . ?
N8 C40 H40B 111.6 . . ?
N8 C40 C41 100.9(7) . . ?
H40A C40 H40B 109.4 . . ?
C41 C40 H40A 111.6 . . ?
C41 C40 H40B 111.6 . . ?
C4 C8 H8 121.1 . . ?
C7 C8 C4 117.7(8) . . ?
C7 C8 H8 121.1 . . ?
C53 C54 H54 120.0 . . ?
C53 C54 C55 120.0(9) . . ?
C55 C54 H54 120.0 . . ?
C56 C57 H57 107.8 . . ?
C56 C57 C58 111.9(8) . . ?
C59 C57 C56 111.4(7) . . ?
C59 C57 H57 107.8 . . ?
C59 C57 C58 109.9(8) . . ?
C58 C57 H57 107.8 . . ?
C29 C31 H31A 109.5 . . ?
C29 C31 H31B 109.5 . . ?
C29 C31 H31C 109.5 . . ?
H31A C31 H31B 109.5 . . ?
H31A C31 H31C 109.5 . . ?
H31B C31 H31C 109.5 . . ?
N7 C41 C40 104.9(7) . . ?
N7 C41 H41 106.7 . . ?
N7 C41 C48 114.3(8) . . ?
C40 C41 H41 106.7 . . ?
C40 C41 C48 116.9(9) . . ?
C48 C41 H41 106.7 . . ?
C56 C55 H55 119.2 . . ?
C54 C55 C56 121.6(9) . . ?
C54 C55 H55 119.2 . . ?
C10 C17 H17 107.7 . . ?
C18 C17 C10 108.0(8) . . ?
C18 C17 H17 107.7 . . ?
C19 C17 C10 114.1(8) . . ?
C19 C17 H17 107.7 . . ?
C19 C17 C18 111.3(9) . . ?
C29 C30 H30A 109.5 . . ?
C29 C30 H30B 109.5 . . ?
C29 C30 H30C 109.5 . . ?
H30A C30 H30B 109.5 . . ?
H30A C30 H30C 109.5 . . ?
H30B C30 H30C 109.5 . . ?
C52 C60 H60 108.2 . . ?
C52 C60 C62 109.4(8) . . ?
C52 C60 C61 111.7(7) . . ?
C62 C60 H60 108.2 . . ?
C62 C60 C61 111.1(8) . . ?
C61 C60 H60 108.2 . . ?
C60 C62 H62A 109.5 . . ?
C60 C62 H62B 109.5 . . ?
C60 C62 H62C 109.5 . . ?
H62A C62 H62B 109.5 . . ?
H62A C62 H62C 109.5 . . ?
H62B C62 H62C 109.5 . . ?
C60 C61 H61A 109.5 . . ?
C60 C61 H61B 109.5 . . ?
C60 C61 H61C 109.5 . . ?
H61A C61 H61B 109.5 . . ?
H61A C61 H61C 109.5 . . ?
H61B C61 H61C 109.5 . . ?
C41 C48 H48 109.1 . . ?
C41 C48 C49 109.0(8) . . ?
C50 C48 C41 113.1(10) . . ?
C50 C48 H48 109.1 . . ?
C50 C48 C49 107.6(10) . . ?
C49 C48 H48 109.1 . . ?
C57 C59 H59A 109.5 . . ?
C57 C59 H59B 109.5 . . ?
C57 C59 H59C 109.5 . . ?
H59A C59 H59B 109.5 . . ?
H59A C59 H59C 109.5 . . ?
H59B C59 H59C 109.5 . . ?
C57 C58 H58A 109.5 . . ?
C57 C58 H58B 109.5 . . ?
C57 C58 H58C 109.5 . . ?
H58A C58 H58B 109.5 . . ?
H58A C58 H58C 109.5 . . ?
H58B C58 H58C 109.5 . . ?
C17 C18 H18A 109.5 . . ?
C17 C18 H18B 109.5 . . ?
C17 C18 H18C 109.5 . . ?
H18A C18 H18B 109.5 . . ?
H18A C18 H18C 109.5 . . ?
H18B C18 H18C 109.5 . . ?
C26 C28 H28A 109.5 . . ?
C26 C28 H28B 109.5 . . ?
C26 C28 H28C 109.5 . . ?
H28A C28 H28B 109.5 . . ?
H28A C28 H28C 109.5 . . ?
H28B C28 H28C 109.5 . . ?
C48 C50 H50A 109.5 . . ?
C48 C50 H50B 109.5 . . ?
C48 C50 H50C 109.5 . . ?
H50A C50 H50B 109.5 . . ?
H50A C50 H50C 109.5 . . ?
H50B C50 H50C 109.5 . . ?
C26 C27 H27A 109.5 . . ?
C26 C27 H27B 109.5 . . ?
C26 C27 H27C 109.5 . . ?
H27A C27 H27B 109.5 . . ?
H27A C27 H27C 109.5 . . ?
H27B C27 H27C 109.5 . . ?
C17 C19 H19A 109.5 . . ?
C17 C19 H19B 109.5 . . ?
C17 C19 H19C 109.5 . . ?
H19A C19 H19B 109.5 . . ?
H19A C19 H19C 109.5 . . ?
H19B C19 H19C 109.5 . . ?
C48 C49 H49A 109.5 . . ?
C48 C49 H49B 109.5 . . ?
C48 C49 H49C 109.5 . . ?
H49A C49 H49B 109.5 . . ?
H49A C49 H49C 109.5 . . ?
H49B C49 H49C 109.5 . . ?

loop_
_geom_bond_atom_site_label_1
_geom_bond_atom_site_label_2
_geom_bond_distance
_geom_bond_site_symmetry_2
_geom_bond_publ_flag
Co1 Cl1 2.330(2) . ?
Co1 Cl2 2.282(2) . ?
Co1 N2 2.102(6) . ?
Co1 N3 2.143(6) . ?
Co1 N1 2.230(6) . ?
Co2 Cl4 2.334(2) . ?
Co2 Cl3 2.299(3) . ?
Co2 N5 2.226(6) . ?
Co2 N6 2.076(7) . ?
Co2 N7 2.171(7) . ?
N5 C33 1.298(10) . ?
N5 C51 1.455(10) . ?
N6 C35 1.355(10) . ?
N6 C34 1.331(10) . ?
N2 C4 1.344(10) . ?
N2 C3 1.342(10) . ?
N4 C5 1.380(10) . ?
N4 C11 1.421(10) . ?
N4 C9 1.488(10) . ?
N3 C5 1.298(10) . ?
N3 C10 1.486(10) . ?
N1 C2 1.283(9) . ?
N1 C20 1.458(9) . ?
N7 C36 1.300(10) . ?
N7 C41 1.474(11) . ?
N8 C42 1.427(10) . ?
N8 C36 1.374(10) . ?
N8 C40 1.475(10) . ?
C5 C4 1.472(11) . ?
C25 C20 1.398(11) . ?
C25 C24 1.383(11) . ?
C25 C26 1.493(12) . ?
C33 C34 1.477(10) . ?
C33 C32 1.479(11) . ?
C11 C16 1.377(11) . ?
C11 C12 1.377(11) . ?
C42 C43 1.384(11) . ?
C42 C47 1.397(11) . ?
C2 C3 1.505(10) . ?
C2 C1 1.484(12) . ?
C37 H37 0.9500 . ?
C37 C34 1.396(10) . ?
C37 C38 1.409(11) . ?
C4 C8 1.391(11) . ?
C20 C21 1.398(11) . ?
C36 C35 1.441(11) . ?
C3 C6 1.367(11) . ?
C39 H39 0.9500 . ?
C39 C35 1.391(11) . ?
C39 C38 1.379(12) . ?
C43 H43 0.9500 . ?
C43 C44 1.408(13) . ?
C22 H22 0.9500 . ?
C22 C21 1.384(11) . ?
C22 C23 1.404(12) . ?
C9 H9A 0.9900 . ?
C9 H9B 0.9900 . ?
C9 C10 1.514(12) . ?
C51 C56 1.394(12) . ?
C51 C52 1.415(12) . ?
C10 H10 1.0000 . ?
C10 C17 1.546(12) . ?
C15 H15 0.9500 . ?
C15 C16 1.396(12) . ?
C15 C14 1.367(14) . ?
C21 C29 1.513(12) . ?
C38 H38 0.9500 . ?
C56 C57 1.534(12) . ?
C56 C55 1.396(11) . ?
C44 H44 0.9500 . ?
C44 C45 1.380(13) . ?
C52 C53 1.385(11) . ?
C52 C60 1.519(12) . ?
C45 H45 0.9500 . ?
C45 C46 1.378(13) . ?
C16 H16 0.9500 . ?
C12 H12 0.9500 . ?
C12 C13 1.382(12) . ?
C24 H24 0.9500 . ?
C24 C23 1.395(11) . ?
C29 H29 1.0000 . ?
C29 C31 1.529(13) . ?
C29 C30 1.544(12) . ?
C32 H32A 0.9800 . ?
C32 H32B 0.9800 . ?
C32 H32C 0.9800 . ?
C26 H26 1.0000 . ?
C26 C28 1.549(12) . ?
C26 C27 1.548(12) . ?
C23 H23 0.9500 . ?
C53 H53 0.9500 . ?
C53 C54 1.380(13) . ?
C46 H46 0.9500 . ?
C46 C47 1.389(12) . ?
C7 H7 0.9500 . ?
C7 C6 1.383(12) . ?
C7 C8 1.371(12) . ?
C1 H1A 0.9800 . ?
C1 H1B 0.9800 . ?
C1 H1C 0.9800 . ?
C6 H6 0.9500 . ?
C13 H13 0.9500 . ?
C13 C14 1.382(14) . ?
C47 H47 0.9500 . ?
C14 H14 0.9500 . ?
C40 H40A 0.9900 . ?
C40 H40B 0.9900 . ?
C40 C41 1.536(12) . ?
C8 H8 0.9500 . ?
C54 H54 0.9500 . ?
C54 C55 1.380(13) . ?
C57 H57 1.0000 . ?
C57 C59 1.531(12) . ?
C57 C58 1.560(13) . ?
C31 H31A 0.9800 . ?
C31 H31B 0.9800 . ?
C31 H31C 0.9800 . ?
C41 H41 1.0000 . ?
C41 C48 1.538(12) . ?
C55 H55 0.9500 . ?
C17 H17 1.0000 . ?
C17 C18 1.502(14) . ?
C17 C19 1.491(14) . ?
C30 H30A 0.9800 . ?
C30 H30B 0.9800 . ?
C30 H30C 0.9800 . ?
C60 H60 1.0000 . ?
C60 C62 1.529(12) . ?
C60 C61 1.533(12) . ?
C62 H62A 0.9800 . ?
C62 H62B 0.9800 . ?
C62 H62C 0.9800 . ?
C61 H61A 0.9800 . ?
C61 H61B 0.9800 . ?
C61 H61C 0.9800 . ?
C48 H48 1.0000 . ?
C48 C50 1.463(15) . ?
C48 C49 1.538(14) . ?
C59 H59A 0.9800 . ?
C59 H59B 0.9800 . ?
C59 H59C 0.9800 . ?
C58 H58A 0.9800 . ?
C58 H58B 0.9800 . ?
C58 H58C 0.9800 . ?
C18 H18A 0.9800 . ?
C18 H18B 0.9800 . ?
C18 H18C 0.9800 . ?
C28 H28A 0.9800 . ?
C28 H28B 0.9800 . ?
C28 H28C 0.9800 . ?
C50 H50A 0.9800 . ?
C50 H50B 0.9800 . ?
C50 H50C 0.9800 . ?
C27 H27A 0.9800 . ?
C27 H27B 0.9800 . ?
C27 H27C 0.9800 . ?
C19 H19A 0.9800 . ?
C19 H19B 0.9800 . ?
C19 H19C 0.9800 . ?
C49 H49A 0.9800 . ?
C49 H49B 0.9800 . ?
C49 H49C 0.9800 . ?

loop_
_geom_torsion_atom_site_label_1
_geom_torsion_atom_site_label_2
_geom_torsion_atom_site_label_3
_geom_torsion_atom_site_label_4
_geom_torsion
_geom_torsion_site_symmetry_1
_geom_torsion_site_symmetry_2
_geom_torsion_site_symmetry_3
_geom_torsion_site_symmetry_4
_geom_torsion_publ_flag
Co1 N2 C4 C5 3.1(8) . . . . ?
Co1 N2 C4 C8 178.8(6) . . . . ?
Co1 N2 C3 C2 -4.8(9) . . . . ?
Co1 N2 C3 C6 -179.5(7) . . . . ?
Co1 N3 C5 N4 171.3(5) . . . . ?
Co1 N3 C5 C4 -17.0(9) . . . . ?
Co1 N3 C10 C9 -177.3(6) . . . . ?
Co1 N3 C10 C17 58.1(10) . . . . ?
Co1 N1 C2 C3 9.7(10) . . . . ?
Co1 N1 C2 C1 -170.1(8) . . . . ?
Co1 N1 C20 C25 -84.4(7) . . . . ?
Co1 N1 C20 C21 93.6(8) . . . . ?
Co2 N5 C33 C34 -8.4(9) . . . . ?
Co2 N5 C33 C32 174.3(7) . . . . ?
Co2 N5 C51 C56 -94.5(9) . . . . ?
Co2 N5 C51 C52 84.2(8) . . . . ?
Co2 N6 C35 C36 -5.8(8) . . . . ?
Co2 N6 C35 C39 -174.6(6) . . . . ?
Co2 N6 C34 C33 -2.9(9) . . . . ?
Co2 N6 C34 C37 175.1(6) . . . . ?
Co2 N7 C36 N8 -160.3(6) . . . . ?
Co2 N7 C36 C35 30.8(9) . . . . ?
Co2 N7 C41 C40 141.4(8) . . . . ?
Co2 N7 C41 C48 12.1(15) . . . . ?
N5 C33 C34 N6 7.5(10) . . . . ?
N5 C33 C34 C37 -170.4(8) . . . . ?
N5 C51 C56 C57 2.8(13) . . . . ?
N5 C51 C56 C55 -176.7(8) . . . . ?
N5 C51 C52 C53 175.4(7) . . . . ?
N5 C51 C52 C60 -0.7(12) . . . . ?
N2 C4 C8 C7 0.8(13) . . . . ?
N2 C3 C6 C7 0.7(14) . . . . ?
N4 C5 C4 N2 -179.5(7) . . . . ?
N4 C5 C4 C8 5.1(13) . . . . ?
N4 C11 C16 C15 -177.1(7) . . . . ?
N4 C11 C12 C13 176.5(7) . . . . ?
N4 C9 C10 N3 22.8(8) . . . . ?
N4 C9 C10 C17 145.8(7) . . . . ?
N3 C5 C4 N2 9.5(10) . . . . ?
N3 C5 C4 C8 -165.9(8) . . . . ?
N3 C10 C17 C18 173.7(8) . . . . ?
N3 C10 C17 C19 49.4(11) . . . . ?
N1 C2 C3 N2 -3.7(11) . . . . ?
N1 C2 C3 C6 170.8(9) . . . . ?
N1 C20 C21 C22 -179.7(7) . . . . ?
N1 C20 C21 C29 -0.5(11) . . . . ?
N7 C36 C35 N6 -17.7(10) . . . . ?
N7 C36 C35 C39 150.3(8) . . . . ?
N7 C41 C48 C50 60.4(13) . . . . ?
N7 C41 C48 C49 179.9(10) . . . . ?
N8 C42 C43 C44 -178.1(8) . . . . ?
N8 C42 C47 C46 178.1(7) . . . . ?
N8 C36 C35 N6 174.6(7) . . . . ?
N8 C36 C35 C39 -17.5(13) . . . . ?
N8 C40 C41 N7 23.8(10) . . . . ?
N8 C40 C41 C48 151.4(8) . . . . ?
C5 N4 C11 C16 -158.1(8) . . . . ?
C5 N4 C11 C12 25.4(12) . . . . ?
C5 N4 C9 C10 -18.7(9) . . . . ?
C5 N3 C10 C9 -19.4(9) . . . . ?
C5 N3 C10 C17 -144.1(7) . . . . ?
C5 C4 C8 C7 175.7(8) . . . . ?
C25 C20 C21 C22 -1.9(12) . . . . ?
C25 C20 C21 C29 177.4(7) . . . . ?
C25 C24 C23 C22 -1.9(13) . . . . ?
C33 N5 C51 C56 81.0(10) . . . . ?
C33 N5 C51 C52 -100.3(9) . . . . ?
C11 N4 C5 N3 -141.2(8) . . . . ?
C11 N4 C5 C4 47.5(12) . . . . ?
C11 N4 C9 C10 131.4(8) . . . . ?
C11 C12 C13 C14 0.2(13) . . . . ?
C42 N8 C36 N7 153.2(8) . . . . ?
C42 N8 C36 C35 -39.0(12) . . . . ?
C42 N8 C40 C41 -166.0(8) . . . . ?
C42 C43 C44 C45 0.4(14) . . . . ?
C2 N1 C20 C25 102.0(9) . . . . ?
C2 N1 C20 C21 -80.0(10) . . . . ?
C2 C3 C6 C7 -173.4(9) . . . . ?
C4 N2 C3 C2 172.8(7) . . . . ?
C4 N2 C3 C6 -2.0(12) . . . . ?
C20 N1 C2 C3 -176.3(7) . . . . ?
C20 N1 C2 C1 3.9(13) . . . . ?
C20 C25 C24 C23 -1.7(12) . . . . ?
C20 C25 C26 C28 145.8(8) . . . . ?
C20 C25 C26 C27 -91.1(10) . . . . ?
C20 C21 C29 C31 122.5(9) . . . . ?
C20 C21 C29 C30 -115.4(9) . . . . ?
C36 N7 C41 C40 -19.5(10) . . . . ?
C36 N7 C41 C48 -148.8(9) . . . . ?
C36 N8 C42 C43 -31.1(12) . . . . ?
C36 N8 C42 C47 152.1(8) . . . . ?
C36 N8 C40 C41 -20.0(9) . . . . ?
C3 N2 C4 C5 -174.5(7) . . . . ?
C3 N2 C4 C8 1.3(12) . . . . ?
C43 C42 C47 C46 1.3(13) . . . . ?
C43 C44 C45 C46 0.6(14) . . . . ?
C22 C21 C29 C31 -58.3(11) . . . . ?
C22 C21 C29 C30 63.8(10) . . . . ?
C9 N4 C5 N3 7.5(10) . . . . ?
C9 N4 C5 C4 -163.8(7) . . . . ?
C9 N4 C11 C16 57.7(11) . . . . ?
C9 N4 C11 C12 -118.8(9) . . . . ?
C9 C10 C17 C18 55.1(11) . . . . ?
C9 C10 C17 C19 -69.2(11) . . . . ?
C51 N5 C33 C34 175.7(7) . . . . ?
C51 N5 C33 C32 -1.5(12) . . . . ?
C51 C56 C57 C59 113.4(10) . . . . ?
C51 C56 C57 C58 -123.1(9) . . . . ?
C51 C56 C55 C54 -0.9(14) . . . . ?
C51 C52 C53 C54 3.5(13) . . . . ?
C51 C52 C60 C62 91.7(10) . . . . ?
C51 C52 C60 C61 -144.8(9) . . . . ?
C35 N6 C34 C33 -176.5(7) . . . . ?
C35 N6 C34 C37 1.5(11) . . . . ?
C35 C39 C38 C37 0.1(12) . . . . ?
C34 N6 C35 C36 167.9(7) . . . . ?
C34 N6 C35 C39 -0.9(11) . . . . ?
C34 C37 C38 C39 0.5(12) . . . . ?
C10 N3 C5 N4 7.8(9) . . . . ?
C10 N3 C5 C4 179.6(7) . . . . ?
C21 C22 C23 C24 3.9(13) . . . . ?
C38 C37 C34 N6 -1.3(12) . . . . ?
C38 C37 C34 C33 176.4(8) . . . . ?
C38 C39 C35 N6 0.1(12) . . . . ?
C38 C39 C35 C36 -166.8(8) . . . . ?
C56 C51 C52 C53 -6.0(13) . . . . ?
C56 C51 C52 C60 177.9(8) . . . . ?
C44 C45 C46 C47 -0.7(14) . . . . ?
C52 C51 C56 C57 -175.8(8) . . . . ?
C52 C51 C56 C55 4.7(13) . . . . ?
C52 C53 C54 C55 0.0(15) . . . . ?
C45 C46 C47 C42 -0.3(14) . . . . ?
C16 C11 C12 C13 0.0(13) . . . . ?
C16 C15 C14 C13 -0.5(14) . . . . ?
C12 C11 C16 C15 -0.5(13) . . . . ?
C12 C13 C14 C15 0.1(14) . . . . ?
C24 C25 C20 N1 -178.4(7) . . . . ?
C24 C25 C20 C21 3.7(11) . . . . ?
C24 C25 C26 C28 -37.3(11) . . . . ?
C24 C25 C26 C27 85.7(9) . . . . ?
C32 C33 C34 N6 -175.0(7) . . . . ?
C32 C33 C34 C37 7.0(12) . . . . ?
C26 C25 C20 N1 -1.5(11) . . . . ?
C26 C25 C20 C21 -179.4(7) . . . . ?
C26 C25 C24 C23 -178.7(8) . . . . ?
C23 C22 C21 C20 -2.1(12) . . . . ?
C23 C22 C21 C29 178.7(8) . . . . ?
C53 C52 C60 C62 -84.1(10) . . . . ?
C53 C52 C60 C61 39.3(12) . . . . ?
C53 C54 C55 C56 -1.4(15) . . . . ?
C1 C2 C3 N2 176.2(8) . . . . ?
C1 C2 C3 C6 -9.3(14) . . . . ?
C6 C7 C8 C4 -2.1(14) . . . . ?
C47 C42 C43 C44 -1.4(13) . . . . ?
C14 C15 C16 C11 0.7(13) . . . . ?
C40 N8 C42 C43 108.6(10) . . . . ?
C40 N8 C42 C47 -68.2(10) . . . . ?
C40 N8 C36 N7 9.3(10) . . . . ?
C40 N8 C36 C35 177.1(8) . . . . ?
C40 C41 C48 C50 -62.6(12) . . . . ?
C40 C41 C48 C49 56.9(14) . . . . ?
C8 C7 C6 C3 1.4(15) . . . . ?
C57 C56 C55 C54 179.6(9) . . . . ?
C41 N7 C36 N8 7.0(10) . . . . ?
C41 N7 C36 C35 -161.9(7) . . . . ?
C55 C56 C57 C59 -67.1(11) . . . . ?
C55 C56 C57 C58 56.3(11) . . . . ?
C60 C52 C53 C54 179.5(9) . . . . ?
